data_4085905
loop_
_publ_author_name
'Saes, Bartholomeus W. H.'
'Verhoeven, Dide G. A.'
'Lutz, Martin'
'Klein Gebbink, Robertus J. M.'
'Moret, Marc-Etienne'

_publ_section_title
;
 Coordination of a Diphosphine--Ketone Ligand to Ni(0), Ni(I), and Ni(II):
 Reduction-Induced Coordination
;
_journal_issue 12
_journal_name_full Organometallics
_journal_page_first 2710
_journal_paper_doi 10.1021/acs.organomet.5b00264
_journal_volume 34
_journal_year 2015
_chemical_formula_moiety 'C37 H28 Cl2 Ni O P2'
_chemical_formula_sum 'C37 H28 Cl2 Ni O P2'
_chemical_formula_weight 680.14
_space_group_crystal_system monoclinic
_space_group_IT_number 14
_space_group_name_Hall '-P 2ybc'
_space_group_name_H-M_alt 'P 1 21/c 1'
_symmetry_space_group_name_Hall '-P 2ybc'
_symmetry_space_group_name_H-M 'P 1 21/c 1'
_atom_sites_solution_hydrogens difmap
_atom_sites_solution_primary heavy
_atom_sites_solution_secondary difmap
_audit_creation_method SHELXL-2014/6
_cell_angle_alpha 90
_cell_angle_beta 110.302(2)
_cell_angle_gamma 90
_cell_formula_units_Z 4
_cell_length_a 18.7117(7)
_cell_length_b 11.2342(4)
_cell_length_c 15.8601(5)
_cell_measurement_reflns_used 39788
_cell_measurement_temperature 150(2)
_cell_measurement_theta_max 27.50
_cell_measurement_theta_min 1.81
_cell_volume 3126.85(19)
_computing_cell_refinement Peakref
_computing_data_collection Apex2
_computing_data_reduction 'Eval15, SADABS-2012/1'
_computing_structure_refinement 'SHELXL-2014/6 (Sheldrick, 2014)'
_computing_structure_solution SHELXT
_diffrn_ambient_temperature 150(2)
_diffrn_measured_fraction_theta_full 1.000
_diffrn_measured_fraction_theta_max 1.000
_diffrn_measurement_device_type 'Bruker Kappa ApexII'
_diffrn_measurement_method '\f and \w scans'
_diffrn_radiation_type MoK\a
_diffrn_radiation_wavelength 0.71073
_diffrn_reflns_av_R_equivalents 0.0192
_diffrn_reflns_av_unetI/netI 0.0129
_diffrn_reflns_laue_measured_fraction_full 1.000
_diffrn_reflns_laue_measured_fraction_max 1.000
_diffrn_reflns_limit_h_max 24
_diffrn_reflns_limit_h_min -24
_diffrn_reflns_limit_k_max 14
_diffrn_reflns_limit_k_min -14
_diffrn_reflns_limit_l_max 20
_diffrn_reflns_limit_l_min -20
_diffrn_reflns_number 47086
_diffrn_reflns_point_group_measured_fraction_full 1.000
_diffrn_reflns_point_group_measured_fraction_max 1.000
_diffrn_reflns_theta_full 25.242
_diffrn_reflns_theta_max 27.494
_diffrn_reflns_theta_min 2.152
_diffrn_source 'sealed tube'
_exptl_absorpt_coefficient_mu 0.924
_exptl_absorpt_correction_T_max 0.7456
_exptl_absorpt_correction_T_min 0.6761
_exptl_absorpt_correction_type multi-scan
_exptl_absorpt_process_details SADABS-2012/1
_exptl_crystal_colour brown
_exptl_crystal_density_diffrn 1.445
_exptl_crystal_description plate
_exptl_crystal_F_000 1400
_exptl_crystal_size_max 0.29
_exptl_crystal_size_mid 0.29
_exptl_crystal_size_min 0.06
_refine_diff_density_max 0.338
_refine_diff_density_min -0.314
_refine_diff_density_rms 0.044
_refine_ls_extinction_method none
_refine_ls_goodness_of_fit_ref 1.039
_refine_ls_hydrogen_treatment constr
_refine_ls_matrix_type full
_refine_ls_number_parameters 388
_refine_ls_number_reflns 7186
_refine_ls_number_restraints 0
_refine_ls_restrained_S_all 1.039
_refine_ls_R_factor_all 0.0255
_refine_ls_R_factor_gt 0.0222
_refine_ls_shift/su_max 0.001
_refine_ls_shift/su_mean 0.000
_refine_ls_structure_factor_coef Fsqd
_refine_ls_weighting_details 'w=1/[\s^2^(Fo^2^)+(0.0262P)^2^+1.5560P] where P=(Fo^2^+2Fc^2^)/3'
_refine_ls_weighting_scheme calc
_refine_ls_wR_factor_gt 0.0561
_refine_ls_wR_factor_ref 0.0576
_reflns_Friedel_coverage 0.000
_reflns_number_gt 6564
_reflns_number_total 7186
_reflns_threshold_expression 'I > 2\s(I)'
_cod_data_source_file om5b00264_si_002.cif
_cod_data_source_block l0706a
_cod_depositor_comments 'Adding full bibliography for 4085904--4085907.cif.'
_cod_original_cell_volume 3126.83(19)
_cod_database_code 4085905
_shelx_space_group_comment
;
The symmetry employed for this shelxl refinement is uniquely defined
by the following loop, which should always be used as a source of
symmetry information in preference to the above space-group names.
They are only intended as comments.
;
_shelxl_version_number 2014/6

loop_
_space_group_symop_operation_xyz
'x, y, z'
'-x, y+1/2, -z+1/2'
'-x, -y, -z'
'x, -y-1/2, z-1/2'

loop_
_atom_site_label
_atom_site_type_symbol
_atom_site_fract_x
_atom_site_fract_y
_atom_site_fract_z
_atom_site_U_iso_or_equiv
_atom_site_adp_type
_atom_site_occupancy
_atom_site_site_symmetry_order
_atom_site_calc_flag
_atom_site_refinement_flags_posn
_atom_site_refinement_flags_adp
Ni1 Ni 0.25806(2) 0.40279(2) 0.51765(2) 0.01552(5) Uani 1 1 d . .
Cl1 Cl 0.16554(2) 0.46924(3) 0.39781(2) 0.02409(7) Uani 1 1 d . .
Cl2 Cl 0.37200(2) 0.32201(3) 0.53822(2) 0.02516(7) Uani 1 1 d . .
P1 P 0.20952(2) 0.24907(3) 0.58224(2) 0.01698(7) Uani 1 1 d . .
P2 P 0.29385(2) 0.57060(3) 0.60990(2) 0.01638(7) Uani 1 1 d . .
O1 O 0.26422(5) 0.41059(8) 0.71551(6) 0.0230(2) Uani 1 1 d . .
C1 C 0.28051(7) 0.17027(12) 0.67587(9) 0.0199(2) Uani 1 1 d . .
C2 C 0.28430(8) 0.04640(13) 0.67660(10) 0.0279(3) Uani 1 1 d . .
H2 H 0.2511 0.0025 0.6274 0.034 Uiso 1 1 calc R U
C3 C 0.33634(10) -0.01377(14) 0.74885(12) 0.0366(4) Uani 1 1 d . .
H3 H 0.3386 -0.0982 0.7482 0.044 Uiso 1 1 calc R U
C4 C 0.38435(10) 0.04806(15) 0.82079(12) 0.0385(4) Uani 1 1 d . .
H4 H 0.4183 0.0063 0.8707 0.046 Uiso 1 1 calc R U
C5 C 0.38336(9) 0.17170(14) 0.82071(10) 0.0316(3) Uani 1 1 d . .
H5 H 0.4173 0.2142 0.8702 0.038 Uiso 1 1 calc R U
C6 C 0.33287(7) 0.23366(12) 0.74840(9) 0.0213(3) Uani 1 1 d . .
C7 C 0.32806(7) 0.36586(12) 0.74469(8) 0.0191(2) Uani 1 1 d . .
C8 C 0.39346(7) 0.44987(12) 0.76357(9) 0.0204(3) Uani 1 1 d . .
C9 C 0.46458(8) 0.43431(14) 0.83084(10) 0.0285(3) Uani 1 1 d . .
H9 H 0.4761 0.3612 0.8629 0.034 Uiso 1 1 calc R U
C10 C 0.51833(8) 0.52459(16) 0.85116(10) 0.0344(3) Uani 1 1 d . .
H10 H 0.5662 0.5134 0.8975 0.041 Uiso 1 1 calc R U
C11 C 0.50272(8) 0.63026(16) 0.80460(10) 0.0320(3) Uani 1 1 d . .
H11 H 0.5389 0.6932 0.8206 0.038 Uiso 1 1 calc R U
C12 C 0.43394(8) 0.64510(14) 0.73396(9) 0.0258(3) Uani 1 1 d . .
H12 H 0.4244 0.7170 0.7004 0.031 Uiso 1 1 calc R U
C13 C 0.37880(7) 0.55557(12) 0.71187(8) 0.0193(2) Uani 1 1 d . .
C14 C 0.13090(7) 0.28022(12) 0.62145(8) 0.0191(2) Uani 1 1 d . .
C15 C 0.08442(8) 0.37682(14) 0.58355(10) 0.0267(3) Uani 1 1 d . .
H15 H 0.0946 0.4241 0.5393 0.032 Uiso 1 1 calc R U
C16 C 0.02294(8) 0.40431(15) 0.61039(10) 0.0333(3) Uani 1 1 d . .
H16 H -0.0086 0.4707 0.5848 0.040 Uiso 1 1 calc R U
C17 C 0.00770(8) 0.33500(15) 0.67423(10) 0.0308(3) Uani 1 1 d . .
H17 H -0.0351 0.3525 0.6911 0.037 Uiso 1 1 calc R U
C18 C 0.05473(8) 0.24024(14) 0.71353(10) 0.0284(3) Uani 1 1 d . .
H18 H 0.0447 0.1939 0.7583 0.034 Uiso 1 1 calc R U
C19 C 0.11666(8) 0.21254(12) 0.68783(9) 0.0240(3) Uani 1 1 d . .
H19 H 0.1491 0.1479 0.7153 0.029 Uiso 1 1 calc R U
C20 C 0.17035(7) 0.13618(12) 0.49536(9) 0.0206(2) Uani 1 1 d . .
C21 C 0.11150(10) 0.06009(15) 0.49533(11) 0.0365(4) Uani 1 1 d . .
H21 H 0.0918 0.0642 0.5430 0.044 Uiso 1 1 calc R U
C22 C 0.08139(10) -0.02156(16) 0.42644(12) 0.0399(4) Uani 1 1 d . .
H22 H 0.0416 -0.0734 0.4275 0.048 Uiso 1 1 calc R U
C23 C 0.10905(9) -0.02775(13) 0.35624(10) 0.0295(3) Uani 1 1 d . .
H23 H 0.0885 -0.0839 0.3092 0.035 Uiso 1 1 calc R U
C24 C 0.16656(8) 0.04795(14) 0.35483(10) 0.0293(3) Uani 1 1 d . .
H24 H 0.1853 0.0443 0.3064 0.035 Uiso 1 1 calc R U
C25 C 0.19728(8) 0.12959(13) 0.42372(9) 0.0250(3) Uani 1 1 d . .
H25 H 0.2369 0.1813 0.4221 0.030 Uiso 1 1 calc R U
C26 C 0.22286(7) 0.65533(11) 0.63887(9) 0.0208(3) Uani 1 1 d . .
C27 C 0.23782(9) 0.70230(13) 0.72438(10) 0.0275(3) Uani 1 1 d . .
H27 H 0.2851 0.6864 0.7706 0.033 Uiso 1 1 calc R U
C28 C 0.18344(10) 0.77273(15) 0.74244(11) 0.0382(4) Uani 1 1 d . .
H28 H 0.1941 0.8057 0.8007 0.046 Uiso 1 1 calc R U
C29 C 0.11427(10) 0.79453(15) 0.67592(12) 0.0386(4) Uani 1 1 d . .
H29 H 0.0776 0.8435 0.6882 0.046 Uiso 1 1 calc R U
C30 C 0.09809(9) 0.74535(15) 0.59147(12) 0.0369(4) Uani 1 1 d . .
H30 H 0.0499 0.7589 0.5463 0.044 Uiso 1 1 calc R U
C31 C 0.15228(8) 0.67600(14) 0.57251(10) 0.0294(3) Uani 1 1 d . .
H31 H 0.1411 0.6427 0.5143 0.035 Uiso 1 1 calc R U
C32 C 0.32865(7) 0.67594(11) 0.54464(8) 0.0191(2) Uani 1 1 d . .
C33 C 0.39038(8) 0.64040(12) 0.51972(9) 0.0241(3) Uani 1 1 d . .
H33 H 0.4113 0.5630 0.5350 0.029 Uiso 1 1 calc R U
C34 C 0.42115(8) 0.71741(13) 0.47298(9) 0.0270(3) Uani 1 1 d . .
H34 H 0.4635 0.6932 0.4572 0.032 Uiso 1 1 calc R U
C35 C 0.38995(9) 0.82962(14) 0.44946(10) 0.0310(3) Uani 1 1 d . .
H35 H 0.4111 0.8826 0.4177 0.037 Uiso 1 1 calc R U
C36 C 0.32815(9) 0.86454(14) 0.47205(11) 0.0344(3) Uani 1 1 d . .
H36 H 0.3066 0.9412 0.4551 0.041 Uiso 1 1 calc R U
C37 C 0.29731(8) 0.78814(13) 0.51944(10) 0.0265(3) Uani 1 1 d . .
H37 H 0.2547 0.8128 0.5346 0.032 Uiso 1 1 calc R U

loop_
_atom_site_aniso_label
_atom_site_aniso_U_11
_atom_site_aniso_U_22
_atom_site_aniso_U_33
_atom_site_aniso_U_23
_atom_site_aniso_U_13
_atom_site_aniso_U_12
Ni1 0.01577(8) 0.01577(8) 0.01530(8) 0.00039(6) 0.00574(6) 0.00051(6)
Cl1 0.02378(15) 0.02642(16) 0.01761(14) 0.00141(12) 0.00154(12) 0.00546(12)
Cl2 0.01938(14) 0.02688(16) 0.03140(17) 0.00754(13) 0.01155(13) 0.00760(12)
P1 0.01710(14) 0.01651(15) 0.01804(15) 0.00038(12) 0.00702(12) -0.00108(11)
P2 0.01572(14) 0.01693(15) 0.01690(15) -0.00145(12) 0.00618(12) -0.00126(11)
O1 0.0189(4) 0.0234(5) 0.0271(5) -0.0004(4) 0.0086(4) 0.0002(4)
C1 0.0209(6) 0.0205(6) 0.0209(6) 0.0041(5) 0.0105(5) 0.0019(5)
C2 0.0308(7) 0.0204(7) 0.0333(8) 0.0029(6) 0.0119(6) 0.0000(6)
C3 0.0413(9) 0.0213(7) 0.0485(10) 0.0134(7) 0.0171(8) 0.0051(6)
C4 0.0391(9) 0.0342(9) 0.0380(9) 0.0203(7) 0.0081(7) 0.0064(7)
C5 0.0338(8) 0.0333(8) 0.0240(7) 0.0092(6) 0.0055(6) 0.0015(6)
C6 0.0230(6) 0.0236(7) 0.0194(6) 0.0043(5) 0.0101(5) 0.0022(5)
C7 0.0207(6) 0.0243(6) 0.0133(5) -0.0001(5) 0.0070(5) 0.0006(5)
C8 0.0181(6) 0.0250(7) 0.0186(6) -0.0041(5) 0.0069(5) 0.0004(5)
C9 0.0225(7) 0.0347(8) 0.0247(7) -0.0010(6) 0.0035(5) 0.0050(6)
C10 0.0175(6) 0.0539(10) 0.0267(7) -0.0061(7) 0.0010(5) -0.0016(6)
C11 0.0231(7) 0.0481(9) 0.0246(7) -0.0102(7) 0.0079(6) -0.0144(6)
C12 0.0251(7) 0.0321(7) 0.0213(6) -0.0048(6) 0.0094(5) -0.0093(6)
C13 0.0163(5) 0.0250(6) 0.0170(6) -0.0043(5) 0.0063(5) -0.0024(5)
C14 0.0160(5) 0.0229(6) 0.0185(6) -0.0022(5) 0.0059(5) -0.0033(5)
C15 0.0207(6) 0.0356(8) 0.0246(7) 0.0083(6) 0.0088(5) 0.0037(6)
C16 0.0211(7) 0.0476(9) 0.0307(8) 0.0085(7) 0.0084(6) 0.0107(6)
C17 0.0182(6) 0.0497(9) 0.0265(7) -0.0022(7) 0.0105(5) 0.0005(6)
C18 0.0270(7) 0.0371(8) 0.0247(7) -0.0002(6) 0.0134(6) -0.0069(6)
C19 0.0252(6) 0.0236(7) 0.0247(7) 0.0013(5) 0.0107(5) -0.0023(5)
C20 0.0222(6) 0.0182(6) 0.0211(6) -0.0005(5) 0.0070(5) -0.0014(5)
C21 0.0445(9) 0.0384(9) 0.0344(8) -0.0125(7) 0.0238(7) -0.0202(7)
C22 0.0448(9) 0.0389(9) 0.0413(9) -0.0141(7) 0.0219(8) -0.0234(8)
C23 0.0332(7) 0.0257(7) 0.0272(7) -0.0073(6) 0.0073(6) -0.0038(6)
C24 0.0335(7) 0.0309(8) 0.0268(7) -0.0054(6) 0.0146(6) -0.0020(6)
C25 0.0253(7) 0.0239(7) 0.0284(7) -0.0022(6) 0.0126(6) -0.0033(5)
C26 0.0234(6) 0.0169(6) 0.0257(7) -0.0014(5) 0.0132(5) -0.0011(5)
C27 0.0343(7) 0.0268(7) 0.0246(7) -0.0014(6) 0.0143(6) 0.0014(6)
C28 0.0566(10) 0.0342(8) 0.0341(8) -0.0043(7) 0.0290(8) 0.0057(8)
C29 0.0474(9) 0.0328(8) 0.0499(10) 0.0046(7) 0.0350(8) 0.0137(7)
C30 0.0293(7) 0.0386(9) 0.0460(9) 0.0022(7) 0.0171(7) 0.0109(7)
C31 0.0248(7) 0.0327(8) 0.0318(7) -0.0058(6) 0.0110(6) 0.0036(6)
C32 0.0210(6) 0.0193(6) 0.0171(6) -0.0021(5) 0.0067(5) -0.0040(5)
C33 0.0271(7) 0.0209(6) 0.0275(7) -0.0013(5) 0.0135(6) -0.0016(5)
C34 0.0291(7) 0.0315(7) 0.0243(7) -0.0049(6) 0.0142(6) -0.0077(6)
C35 0.0391(8) 0.0317(8) 0.0232(7) 0.0039(6) 0.0122(6) -0.0099(6)
C36 0.0415(9) 0.0260(7) 0.0359(8) 0.0109(6) 0.0137(7) 0.0029(6)
C37 0.0272(7) 0.0242(7) 0.0293(7) 0.0026(6) 0.0113(6) 0.0020(6)

loop_
_atom_type_symbol
_atom_type_description
_atom_type_scat_dispersion_real
_atom_type_scat_dispersion_imag
_atom_type_scat_source
C C 0.0033 0.0016 'International Tables Vol C Tables 4.2.6.8 and 6.1.1.4'
H H 0.0000 0.0000 'International Tables Vol C Tables 4.2.6.8 and 6.1.1.4'
Cl Cl 0.1484 0.1585 'International Tables Vol C Tables 4.2.6.8 and 6.1.1.4'
Ni Ni 0.3393 1.1124 'International Tables Vol C Tables 4.2.6.8 and 6.1.1.4'
O O 0.0106 0.0060 'International Tables Vol C Tables 4.2.6.8 and 6.1.1.4'
P P 0.1023 0.0942 'International Tables Vol C Tables 4.2.6.8 and 6.1.1.4'

loop_
_geom_angle_atom_site_label_1
_geom_angle_atom_site_label_2
_geom_angle_atom_site_label_3
_geom_angle
Cl1 Ni1 Cl2 133.302(14)
Cl1 Ni1 P2 103.576(13)
Cl2 Ni1 P2 100.632(13)
Cl1 Ni1 P1 108.531(14)
Cl2 Ni1 P1 97.567(13)
P2 Ni1 P1 112.996(13)
C14 P1 C20 103.35(6)
C14 P1 C1 105.05(6)
C20 P1 C1 105.24(6)
C14 P1 Ni1 119.30(4)
C20 P1 Ni1 107.23(4)
C1 P1 Ni1 115.23(4)
C26 P2 C32 103.80(6)
C26 P2 C13 108.05(6)
C32 P2 C13 100.82(6)
C26 P2 Ni1 120.31(4)
C32 P2 Ni1 104.36(4)
C13 P2 Ni1 116.66(4)
C2 C1 C6 118.45(12)
C2 C1 P1 120.51(11)
C6 C1 P1 121.04(10)
C1 C2 C3 120.67(14)
C1 C2 H2 119.7
C3 C2 H2 119.7
C4 C3 C2 120.50(14)
C4 C3 H3 119.8
C2 C3 H3 119.8
C3 C4 C5 120.07(14)
C3 C4 H4 120.0
C5 C4 H4 120.0
C4 C5 C6 120.36(15)
C4 C5 H5 119.8
C6 C5 H5 119.8
C5 C6 C1 119.84(13)
C5 C6 C7 123.08(13)
C1 C6 C7 117.02(11)
O1 C7 C6 117.43(12)
O1 C7 C8 116.08(12)
C6 C7 C8 126.14(11)
C9 C8 C13 119.27(12)
C9 C8 C7 124.87(13)
C13 C8 C7 115.74(11)
C10 C9 C8 120.53(14)
C10 C9 H9 119.7
C8 C9 H9 119.7
C11 C10 C9 120.36(13)
C11 C10 H10 119.8
C9 C10 H10 119.8
C10 C11 C12 120.03(14)
C10 C11 H11 120.0
C12 C11 H11 120.0
C11 C12 C13 120.80(14)
C11 C12 H12 119.6
C13 C12 H12 119.6
C12 C13 C8 118.79(12)
C12 C13 P2 119.49(10)
C8 C13 P2 121.40(10)
C15 C14 C19 119.76(12)
C15 C14 P1 117.47(10)
C19 C14 P1 122.77(10)
C14 C15 C16 120.01(13)
C14 C15 H15 120.0
C16 C15 H15 120.0
C17 C16 C15 120.05(14)
C17 C16 H16 120.0
C15 C16 H16 120.0
C16 C17 C18 120.16(13)
C16 C17 H17 119.9
C18 C17 H17 119.9
C17 C18 C19 120.29(13)
C17 C18 H18 119.9
C19 C18 H18 119.9
C18 C19 C14 119.69(13)
C18 C19 H19 120.2
C14 C19 H19 120.2
C21 C20 C25 118.39(13)
C21 C20 P1 122.39(11)
C25 C20 P1 119.13(10)
C22 C21 C20 120.70(14)
C22 C21 H21 119.6
C20 C21 H21 119.6
C23 C22 C21 120.26(14)
C23 C22 H22 119.9
C21 C22 H22 119.9
C24 C23 C22 119.65(14)
C24 C23 H23 120.2
C22 C23 H23 120.2
C23 C24 C25 120.46(13)
C23 C24 H24 119.8
C25 C24 H24 119.8
C24 C25 C20 120.51(13)
C24 C25 H25 119.7
C20 C25 H25 119.7
C27 C26 C31 119.40(12)
C27 C26 P2 121.86(11)
C31 C26 P2 118.73(10)
C26 C27 C28 120.08(14)
C26 C27 H27 120.0
C28 C27 H27 120.0
C29 C28 C27 120.11(15)
C29 C28 H28 119.9
C27 C28 H28 119.9
C28 C29 C30 120.16(14)
C28 C29 H29 119.9
C30 C29 H29 119.9
C29 C30 C31 120.15(15)
C29 C30 H30 119.9
C31 C30 H30 119.9
C30 C31 C26 120.05(14)
C30 C31 H31 120.0
C26 C31 H31 120.0
C37 C32 C33 118.95(12)
C37 C32 P2 123.42(10)
C33 C32 P2 117.63(10)
C34 C33 C32 120.53(13)
C34 C33 H33 119.7
C32 C33 H33 119.7
C35 C34 C33 119.82(13)
C35 C34 H34 120.1
C33 C34 H34 120.1
C36 C35 C34 120.09(13)
C36 C35 H35 120.0
C34 C35 H35 120.0
C35 C36 C37 120.43(14)
C35 C36 H36 119.8
C37 C36 H36 119.8
C32 C37 C36 120.16(13)
C32 C37 H37 119.9
C36 C37 H37 119.9

loop_
_geom_bond_atom_site_label_1
_geom_bond_atom_site_label_2
_geom_bond_distance
Ni1 Cl1 2.2098(3)
Ni1 Cl2 2.2344(3)
Ni1 P2 2.3374(4)
Ni1 P1 2.3457(4)
P1 C14 1.8188(13)
P1 C20 1.8285(13)
P1 C1 1.8397(13)
P2 C26 1.8181(13)
P2 C32 1.8339(13)
P2 C13 1.8403(13)
O1 C7 1.2288(16)
C1 C2 1.3933(19)
C1 C6 1.4171(19)
C2 C3 1.394(2)
C2 H2 0.9500
C3 C4 1.371(2)
C3 H3 0.9500
C4 C5 1.389(2)
C4 H4 0.9500
C5 C6 1.3931(19)
C5 H5 0.9500
C6 C7 1.4879(19)
C7 C8 1.4911(18)
C8 C9 1.3981(18)
C8 C13 1.4148(19)
C9 C10 1.385(2)
C9 H9 0.9500
C10 C11 1.375(2)
C10 H10 0.9500
C11 C12 1.392(2)
C11 H11 0.9500
C12 C13 1.3958(18)
C12 H12 0.9500
C14 C15 1.3902(19)
C14 C19 1.3972(18)
C15 C16 1.3928(19)
C15 H15 0.9500
C16 C17 1.383(2)
C16 H16 0.9500
C17 C18 1.384(2)
C17 H17 0.9500
C18 C19 1.3906(19)
C18 H18 0.9500
C19 H19 0.9500
C20 C21 1.3938(19)
C20 C25 1.3955(18)
C21 C22 1.388(2)
C21 H21 0.9500
C22 C23 1.383(2)
C22 H22 0.9500
C23 C24 1.378(2)
C23 H23 0.9500
C24 C25 1.389(2)
C24 H24 0.9500
C25 H25 0.9500
C26 C27 1.3903(19)
C26 C31 1.393(2)
C27 C28 1.395(2)
C27 H27 0.9500
C28 C29 1.379(3)
C28 H28 0.9500
C29 C30 1.382(2)
C29 H29 0.9500
C30 C31 1.392(2)
C30 H30 0.9500
C31 H31 0.9500
C32 C37 1.3891(19)
C32 C33 1.4024(18)
C33 C34 1.3876(19)
C33 H33 0.9500
C34 C35 1.385(2)
C34 H34 0.9500
C35 C36 1.381(2)
C35 H35 0.9500
C36 C37 1.391(2)
C36 H36 0.9500
C37 H37 0.9500

loop_
_geom_torsion_atom_site_label_1
_geom_torsion_atom_site_label_2
_geom_torsion_atom_site_label_3
_geom_torsion_atom_site_label_4
_geom_torsion
C14 P1 C1 C2 97.07(12)
C20 P1 C1 C2 -11.65(12)
Ni1 P1 C1 C2 -129.54(10)
C14 P1 C1 C6 -83.43(11)
C20 P1 C1 C6 167.84(10)
Ni1 P1 C1 C6 49.96(11)
C6 C1 C2 C3 2.6(2)
P1 C1 C2 C3 -177.88(11)
C1 C2 C3 C4 0.5(2)
C2 C3 C4 C5 -2.3(3)
C3 C4 C5 C6 1.0(2)
C4 C5 C6 C1 2.1(2)
C4 C5 C6 C7 179.05(14)
C2 C1 C6 C5 -3.86(19)
P1 C1 C6 C5 176.63(10)
C2 C1 C6 C7 178.99(12)
P1 C1 C6 C7 -0.51(16)
C5 C6 C7 O1 -138.38(14)
C1 C6 C7 O1 38.66(17)
C5 C6 C7 C8 48.79(19)
C1 C6 C7 C8 -134.16(13)
O1 C7 C8 C9 148.87(13)
C6 C7 C8 C9 -38.2(2)
O1 C7 C8 C13 -27.12(16)
C6 C7 C8 C13 145.79(12)
C13 C8 C9 C10 4.5(2)
C7 C8 C9 C10 -171.32(13)
C8 C9 C10 C11 -0.8(2)
C9 C10 C11 C12 -2.9(2)
C10 C11 C12 C13 2.7(2)
C11 C12 C13 C8 1.0(2)
C11 C12 C13 P2 -172.57(11)
C9 C8 C13 C12 -4.60(18)
C7 C8 C13 C12 171.63(11)
C9 C8 C13 P2 168.87(10)
C7 C8 C13 P2 -14.90(15)
C26 P2 C13 C12 -86.41(11)
C32 P2 C13 C12 22.11(12)
Ni1 P2 C13 C12 134.35(10)
C26 P2 C13 C8 100.17(11)
C32 P2 C13 C8 -151.32(10)
Ni1 P2 C13 C8 -39.08(11)
C20 P1 C14 C15 -95.46(11)
C1 P1 C14 C15 154.45(11)
Ni1 P1 C14 C15 23.37(12)
C20 P1 C14 C19 85.37(12)
C1 P1 C14 C19 -24.72(13)
Ni1 P1 C14 C19 -155.80(10)
C19 C14 C15 C16 -1.4(2)
P1 C14 C15 C16 179.44(12)
C14 C15 C16 C17 -0.5(2)
C15 C16 C17 C18 1.9(2)
C16 C17 C18 C19 -1.3(2)
C17 C18 C19 C14 -0.6(2)
C15 C14 C19 C18 1.9(2)
P1 C14 C19 C18 -178.95(11)
C14 P1 C20 C21 -26.05(14)
C1 P1 C20 C21 83.90(14)
Ni1 P1 C20 C21 -152.93(12)
C14 P1 C20 C25 150.47(11)
C1 P1 C20 C25 -99.58(12)
Ni1 P1 C20 C25 23.59(12)
C25 C20 C21 C22 1.1(2)
P1 C20 C21 C22 177.63(14)
C20 C21 C22 C23 -0.6(3)
C21 C22 C23 C24 -0.2(3)
C22 C23 C24 C25 0.5(2)
C23 C24 C25 C20 0.0(2)
C21 C20 C25 C24 -0.8(2)
P1 C20 C25 C24 -177.45(11)
C32 P2 C26 C27 -103.24(12)
C13 P2 C26 C27 3.22(13)
Ni1 P2 C26 C27 140.70(10)
C32 P2 C26 C31 75.08(12)
C13 P2 C26 C31 -178.46(11)
Ni1 P2 C26 C31 -40.98(13)
C31 C26 C27 C28 -2.1(2)
P2 C26 C27 C28 176.20(12)
C26 C27 C28 C29 0.9(2)
C27 C28 C29 C30 0.9(3)
C28 C29 C30 C31 -1.6(3)
C29 C30 C31 C26 0.4(2)
C27 C26 C31 C30 1.4(2)
P2 C26 C31 C30 -176.92(12)
C26 P2 C32 C37 -5.98(13)
C13 P2 C32 C37 -117.81(12)
Ni1 P2 C32 C37 120.84(11)
C26 P2 C32 C33 173.71(10)
C13 P2 C32 C33 61.88(11)
Ni1 P2 C32 C33 -59.47(11)
C37 C32 C33 C34 1.9(2)
P2 C32 C33 C34 -177.78(11)
C32 C33 C34 C35 -1.0(2)
C33 C34 C35 C36 -0.3(2)
C34 C35 C36 C37 0.8(2)
C33 C32 C37 C36 -1.5(2)
P2 C32 C37 C36 178.20(11)
C35 C36 C37 C32 0.2(2)
